data_8104059
loop_
_publ_author_name
'Walther, R.'
'Deiseroth, H.J.'

_publ_section_title
;
 Redetermination of the crystal structure of hexaindium heptaselenide, In6
 Se7
;
_journal_name_full 'Zeitschrift fuer Kristallographie (149,1979-)'
_journal_page_first 359
_journal_page_last 359
_journal_volume 210
_journal_year 1995
_chemical_formula_sum 'In6 Se7'
_space_group_IT_number 11
_symmetry_space_group_name_Hall '-P 2yb'
_symmetry_space_group_name_H-M 'P 1 21/m 1'
_cell_angle_alpha 90
_cell_angle_beta 100.92
_cell_angle_gamma 90
_cell_formula_units_Z 2
_cell_length_a 9.433
_cell_length_b 4.064
_cell_length_c 17.663
_cell_volume 664.863
_citation_journal_id_ASTM ZEKRDZ
_cod_data_source_file Walther_ZEKRDZ_1995_1842.cif
_cod_data_source_block In6Se7
_cod_original_cell_volume 664.8628
_cod_database_code 8104059

loop_
_symmetry_equiv_pos_as_xyz
x,y,z
-x,y+1/2,-z
-x,-y,-z
x,-y-1/2,z

loop_
_atom_site_label
_atom_site_type_symbol
_atom_site_fract_x
_atom_site_fract_y
_atom_site_fract_z
_atom_site_occupancy
_atom_site_U_iso_or_equiv
Se6 Se-2 0.9706 0.25 0.4072 1 0.0
Se2 Se-2 0.3773 0.25 0.6591 0.99 0.0
In1 In+2 0.4327 0.25 0.87581 1.01 0.0
In6 In+2 0.8529 0.25 0.04719 1 0.0
Se7 Se-2 0.6698 0.25 0.5328 0.99 0.0
Se5 Se-2 0.7447 0.25 0.1794 1 0.0
In2 In+2 0.6793 0.25 0.81286 1 0.0
Se4 Se-2 0.9432 0.25 0.9078 1.01 0.0
In4 In+2 0.1704 0.25 0.53376 0.99 0.0
In3 In+2 0.4855 0.25 0.39523 1 0.0
In5 In+2 0.0258 0.25 0.7282 0.97 0.0
Se1 Se-2 0.3368 0.25 0.0068 1.01 0.0
Se3 Se-2 0.2604 0.25 0.2733 1 0.0
